data_7027675
loop_
_publ_author_name
'Rohovec, Jan'
'Vojt\'i\<sek, Pavel'
'Hermann, Petr'
'Mosinger, Ji\<r\'i'
'\<Z\'ak, Zdirad'
'Luke\<s, Ivan'

_publ_section_title
;
 Synthesis, crystal structures and NMR and luminescence spectra of
 lanthanide complexes of 1,4,7,10-tetraazacyclododecane with
 N-methylene(phenyl)phosphinic acid pendant arms&#x200A;&#x2020;
;
_journal_issue 20
_journal_name_full 'Journal of the Chemical Society, Dalton Transactions'
_journal_page_first 3585
_journal_paper_doi 10.1039/a905460j
_journal_year 1999
_chemical_formula_moiety Li[Ce(H2O)(C8H16N4(CH2P(C6H5)O2)4)]*10H2O
_chemical_formula_sum 'C36 H66 Ce Li N4 O19 P4'
_chemical_formula_weight 1129.87
_chemical_name_systematic
; 
 ? 
;
_space_group_IT_number 14
_symmetry_cell_setting monoclinic
_symmetry_space_group_name_Hall '-P 2ybc'
_symmetry_space_group_name_H-M 'P 1 21/c 1'
_atom_sites_solution_hydrogens geom
_atom_sites_solution_primary 'Patterson, Fourier'
_atom_sites_solution_secondary difmap
_audit_creation_method SHELXL-97
_cell_angle_alpha 90.00
_cell_angle_beta 113.81(3)
_cell_angle_gamma 90.00
_cell_formula_units_Z 8
_cell_length_a 24.188(5)
_cell_length_b 24.412(5)
_cell_length_c 20.087(4)
_cell_measurement_reflns_used 5534
_cell_measurement_temperature 170(1)
_cell_measurement_theta_max 19.1
_cell_measurement_theta_min 2.1
_cell_volume 10851(5)
_computing_cell_refinement 'KUMA program packet'
_computing_data_collection 'KUMA program packet'
_computing_data_reduction 'KUMA program packet'
_computing_molecular_graphics 'PLATON-92 (Spek, 1992)'
_computing_publication_material WORD
_computing_structure_refinement 'SHELXL-97 (Sheldrick, 1997)'
_computing_structure_solution 'SHELXS-86 (Sheldrick, 1986)'
_diffrn_ambient_temperature 293(2)
_diffrn_detector_area_resol_mean '16.7 pixels/mm '
_diffrn_measured_fraction_theta_full 0.900
_diffrn_measured_fraction_theta_max 0.900
_diffrn_measurement_device_type 'KUMA  (Poland)'
_diffrn_measurement_method '.omega.-scan  (0.5.degree.) '
_diffrn_radiation_monochromator graphite
_diffrn_radiation_source 'fine-focus sealed tube'
_diffrn_radiation_type MoK\a
_diffrn_radiation_wavelength 0.71073
_diffrn_reflns_av_R_equivalents 0.0503
_diffrn_reflns_av_sigmaI/netI 0.0453
_diffrn_reflns_limit_h_max 30
_diffrn_reflns_limit_h_min -31
_diffrn_reflns_limit_k_max 30
_diffrn_reflns_limit_k_min -31
_diffrn_reflns_limit_l_max 25
_diffrn_reflns_limit_l_min -25
_diffrn_reflns_number 85745
_diffrn_reflns_theta_full 28.69
_diffrn_reflns_theta_max 28.69
_diffrn_reflns_theta_min 1.39
_diffrn_standards_decay_% --
_diffrn_standards_interval_count --
_diffrn_standards_interval_time --
_diffrn_standards_number --
_exptl_absorpt_coefficient_mu 1.024
_exptl_absorpt_correction_T_max --
_exptl_absorpt_correction_T_min --
_exptl_absorpt_correction_type 'not applied'
_exptl_crystal_colour colourless
_exptl_crystal_density_diffrn 1.383
_exptl_crystal_density_meas ?
_exptl_crystal_density_method 'not measured'
_exptl_crystal_description prism
_exptl_crystal_F_000 4664
_exptl_crystal_size_max 0.50
_exptl_crystal_size_mid 0.50
_exptl_crystal_size_min 0.15
_refine_diff_density_max 1.631
_refine_diff_density_min -0.266
_refine_diff_density_rms 0.040
_refine_ls_extinction_method none
_refine_ls_goodness_of_fit_ref 1.719
_refine_ls_hydrogen_treatment mixed
_refine_ls_matrix_type full
_refine_ls_number_parameters 1200
_refine_ls_number_reflns 25206
_refine_ls_number_restraints 0
_refine_ls_restrained_S_all 1.719
_refine_ls_R_factor_all 0.1690
_refine_ls_R_factor_gt 0.1395
_refine_ls_shift/su_max 3.428
_refine_ls_shift/su_mean 0.023
_refine_ls_structure_factor_coef Fsqd
_refine_ls_weighting_details 'calc w=1/[\s^2^(Fo^2^)+(0.2000P)^2^+0.0000P] where P=(Fo^2^+2Fc^2^)/3'
_refine_ls_weighting_scheme calc
_refine_ls_wR_factor_gt 0.3719
_refine_ls_wR_factor_ref 0.4262
_reflns_number_gt 17356
_reflns_number_total 25206
_reflns_threshold_expression >2sigma(I)
_cod_data_source_file 905460Jsup1.cif
_cod_data_source_block ceend16
_cod_depositor_comments
;
The following automatic conversions were performed:
'_atom_site_symetry_multiplicity' tag replaced with
'_atom_site_symmetry_multiplicity'.

Automatic conversion script
Id: cif_correct_tags 1440 2010-10-19 06:21:57Z saulius 

The following automatic conversions were performed:

'_exptl_crystal_density_meas' value '--' was changed to '?' - the
value is perceived as not measured.

Automatic conversion script
Id: cif_fix_values 3008 2015-01-20 13:52:24Z robertas 
;
_cod_original_cell_volume 10851(4)
_cod_original_sg_symbol_H-M 'P2(1)/c  (no. 14)'
_cod_database_code 7027675

loop_
_symmetry_equiv_pos_as_xyz
'x, y, z'
'-x, y+1/2, -z+1/2'
'-x, -y, -z'
'x, -y-1/2, z-1/2'

loop_
_atom_site_label
_atom_site_type_symbol
_atom_site_fract_x
_atom_site_fract_y
_atom_site_fract_z
_atom_site_U_iso_or_equiv
_atom_site_adp_type
_atom_site_occupancy
_atom_site_symmetry_multiplicity
_atom_site_calc_flag
_atom_site_refinement_flags
CeA Ce 0.19368(2) 0.725276(19) 0.04106(2) 0.0686(5) Uani 1 1 d .
P1A P 0.06041(10) 0.73293(9) 0.07335(12) 0.0698(7) Uani 1 1 d .
P2A P 0.22488(10) 0.87043(9) 0.07071(12) 0.0731(7) Uani 1 1 d .
P3A P 0.30199(11) 0.73251(10) -0.03652(12) 0.0730(7) Uani 1 1 d .
P4A P 0.14979(10) 0.58780(9) -0.02161(12) 0.0718(7) Uani 1 1 d .
O1A O 0.1134(3) 0.7470(3) -0.0924(4) 0.0880(18) Uani 1 1 d .
O11A O 0.1009(3) 0.7621(2) 0.0435(3) 0.0738(14) Uani 1 1 d .
O12A O 0.0046(3) 0.7061(2) 0.0189(3) 0.0764(14) Uani 1 1 d .
O21A O 0.2140(3) 0.8207(2) 0.0214(3) 0.0733(14) Uani 1 1 d .
O22A O 0.2804(3) 0.9035(2) 0.0848(4) 0.0810(15) Uani 1 1 d .
O31A O 0.2406(3) 0.7125(3) -0.0433(3) 0.0771(15) Uani 1 1 d .
O32A O 0.3034(3) 0.7843(3) -0.0768(3) 0.0887(18) Uani 1 1 d .
O41A O 0.1315(3) 0.6474(2) -0.0178(3) 0.0738(13) Uani 1 1 d .
O42A O 0.1096(3) 0.5450(2) -0.0101(3) 0.0783(15) Uani 1 1 d .
N1A N 0.1731(3) 0.6927(3) 0.1652(3) 0.0679(15) Uani 1 1 d .
N2A N 0.2527(3) 0.7886(3) 0.1714(3) 0.0711(15) Uani 1 1 d .
N3A N 0.3213(3) 0.7170(3) 0.1087(4) 0.0713(16) Uani 1 1 d .
N4A N 0.2413(3) 0.6207(3) 0.1041(4) 0.0739(16) Uani 1 1 d .
C1A C 0.1859(4) 0.7390(4) 0.2165(5) 0.076(2) Uani 1 1 d .
H1A H 0.1830 0.7263 0.2607 0.091 Uiso 1 1 calc R
H1B H 0.1551 0.7669 0.1951 0.091 Uiso 1 1 calc R
C2A C 0.2470(4) 0.7646(4) 0.2360(5) 0.079(2) Uani 1 1 d .
H2A H 0.2532 0.7930 0.2721 0.095 Uiso 1 1 calc R
H2B H 0.2780 0.7370 0.2573 0.095 Uiso 1 1 calc R
C3A C 0.3199(4) 0.7947(4) 0.1883(4) 0.0761(19) Uani 1 1 d .
H3A H 0.3248 0.8208 0.1547 0.091 Uiso 1 1 calc R
H3B H 0.3405 0.8092 0.2371 0.091 Uiso 1 1 calc R
C4A C 0.3491(4) 0.7405(4) 0.1826(4) 0.076(2) Uani 1 1 d .
H4A H 0.3919 0.7463 0.1954 0.091 Uiso 1 1 calc R
H4B H 0.3452 0.7146 0.2171 0.091 Uiso 1 1 calc R
C5A C 0.3412(3) 0.6575(3) 0.1122(4) 0.0698(17) Uani 1 1 d .
H5A H 0.3328 0.6444 0.0635 0.084 Uiso 1 1 calc R
H5B H 0.3844 0.6549 0.1407 0.084 Uiso 1 1 calc R
C6A C 0.3083(4) 0.6217(4) 0.1465(5) 0.079(2) Uani 1 1 d .
H6A H 0.3237 0.5846 0.1507 0.095 Uiso 1 1 calc R
H6B H 0.3170 0.6350 0.1952 0.095 Uiso 1 1 calc R
C7A C 0.2104(4) 0.6021(4) 0.1508(5) 0.077(2) Uani 1 1 d .
H7A H 0.1696 0.5909 0.1199 0.093 Uiso 1 1 calc R
H7B H 0.2315 0.5703 0.1783 0.093 Uiso 1 1 calc R
C8A C 0.2077(4) 0.6443(4) 0.2020(4) 0.078(2) Uani 1 1 d .
H8A H 0.1895 0.6285 0.2326 0.094 Uiso 1 1 calc R
H8B H 0.2485 0.6554 0.2332 0.094 Uiso 1 1 calc R
C10A C 0.1064(4) 0.6819(4) 0.1336(5) 0.078(2) Uani 1 1 d .
H10A H 0.0937 0.6777 0.1733 0.093 Uiso 1 1 calc R
H10B H 0.0990 0.6474 0.1076 0.093 Uiso 1 1 calc R
C11A C 0.0366(4) 0.7827(4) 0.1240(5) 0.0746(19) Uani 1 1 d .
C12A C 0.0228(4) 0.7679(4) 0.1820(5) 0.081(2) Uani 1 1 d .
H12A H 0.0281 0.7317 0.1978 0.097 Uiso 1 1 calc R
C13A C 0.0013(5) 0.8055(5) 0.2165(6) 0.096(3) Uani 1 1 d .
H13A H -0.0075 0.7947 0.2556 0.115 Uiso 1 1 calc R
C14A C -0.0068(5) 0.8571(5) 0.1942(6) 0.099(3) Uani 1 1 d .
H14A H -0.0224 0.8820 0.2173 0.119 Uiso 1 1 calc R
C15A C 0.0071(5) 0.8752(4) 0.1374(8) 0.105(3) Uani 1 1 d .
H15A H 0.0019 0.9117 0.1232 0.125 Uiso 1 1 calc R
C16A C 0.0299(4) 0.8362(4) 0.1009(6) 0.087(2) Uani 1 1 d .
H16A H 0.0398 0.8469 0.0627 0.105 Uiso 1 1 calc R
C20A C 0.2237(4) 0.8418(3) 0.1550(4) 0.0684(17) Uani 1 1 d .
H20A H 0.2443 0.8667 0.1951 0.082 Uiso 1 1 calc R
H20B H 0.1822 0.8383 0.1496 0.082 Uiso 1 1 calc R
C21A C 0.1600(4) 0.9146(4) 0.0336(5) 0.077(2) Uani 1 1 d .
C22A C 0.1051(6) 0.8948(5) -0.0159(8) 0.120(4) Uani 1 1 d .
H22A H 0.1020 0.8581 -0.0294 0.144 Uiso 1 1 calc R
C23A C 0.0560(8) 0.9277(7) -0.0449(11) 0.162(7) Uani 1 1 d .
H23A H 0.0189 0.9130 -0.0756 0.194 Uiso 1 1 calc R
C24A C 0.0613(7) 0.9861(7) -0.0280(12) 0.154(7) Uani 1 1 d .
H24A H 0.0294 1.0101 -0.0514 0.185 Uiso 1 1 calc R
C25A C 0.1147(6) 1.0041(5) 0.0235(8) 0.115(4) Uani 1 1 d .
H25A H 0.1182 1.0403 0.0393 0.138 Uiso 1 1 calc R
C26A C 0.1641(6) 0.9690(6) 0.0527(7) 0.108(3) Uani 1 1 d .
H26A H 0.2007 0.9827 0.0860 0.129 Uiso 1 1 calc R
C30A C 0.3465(4) 0.7453(4) 0.0604(5) 0.0737(19) Uani 1 1 d .
H30A H 0.3876 0.7328 0.0731 0.088 Uiso 1 1 calc R
H30B H 0.3479 0.7844 0.0693 0.088 Uiso 1 1 calc R
C31A C 0.3357(4) 0.6798(4) -0.0699(4) 0.076(2) Uani 1 1 d .
C32A C 0.3896(4) 0.6891(4) -0.0779(5) 0.085(2) Uani 1 1 d .
H32A H 0.4089 0.7227 -0.0637 0.102 Uiso 1 1 calc R
C33A C 0.4146(5) 0.6508(5) -0.1056(6) 0.093(3) Uani 1 1 d .
H33A H 0.4515 0.6579 -0.1081 0.111 Uiso 1 1 calc R
C34A C 0.3855(5) 0.6004(5) -0.1306(6) 0.099(3) Uani 1 1 d .
H34A H 0.4021 0.5749 -0.1517 0.119 Uiso 1 1 calc R
C35A C 0.3318(4) 0.5888(5) -0.1238(5) 0.087(2) Uani 1 1 d .
H35A H 0.3128 0.5552 -0.1389 0.104 Uiso 1 1 calc R
C36A C 0.3064(4) 0.6295(4) -0.0932(5) 0.082(2) Uani 1 1 d .
H36A H 0.2702 0.6225 -0.0887 0.099 Uiso 1 1 calc R
C40A C 0.2274(4) 0.5814(4) 0.0422(5) 0.077(2) Uani 1 1 d .
H40A H 0.2349 0.5442 0.0608 0.092 Uiso 1 1 calc R
H40B H 0.2539 0.5886 0.0175 0.092 Uiso 1 1 calc R
C41A C 0.1518(4) 0.5745(4) -0.1086(5) 0.077(2) Uani 1 1 d .
C42A C 0.1715(5) 0.5253(4) -0.1230(6) 0.091(3) Uani 1 1 d .
H42A H 0.1815 0.4979 -0.0880 0.110 Uiso 1 1 calc R
C43A C 0.1771(5) 0.5149(4) -0.1869(6) 0.095(3) Uani 1 1 d .
H43A H 0.1894 0.4803 -0.1950 0.113 Uiso 1 1 calc R
C44A C 0.1645(5) 0.5555(5) -0.2403(6) 0.097(3) Uani 1 1 d .
H44A H 0.1683 0.5486 -0.2838 0.116 Uiso 1 1 calc R
C45A C 0.1461(4) 0.6069(4) -0.2257(5) 0.085(2) Uani 1 1 d .
H45A H 0.1371 0.6348 -0.2601 0.102 Uiso 1 1 calc R
C46A C 0.1412(4) 0.6165(4) -0.1597(5) 0.076(2) Uani 1 1 d .
H46A H 0.1308 0.6513 -0.1496 0.092 Uiso 1 1 calc R
CeB Ce -0.29413(2) 0.75957(2) -0.02089(2) 0.0700(5) Uani 1 1 d .
P1B P -0.42097(12) 0.76413(10) 0.02498(14) 0.0771(7) Uani 1 1 d .
P2B P -0.28497(11) 0.61180(10) -0.01294(13) 0.0779(7) Uani 1 1 d .
P3B P -0.19513(10) 0.75358(9) -0.11154(13) 0.0722(7) Uani 1 1 d .
P4B P -0.32512(12) 0.90136(10) -0.06251(13) 0.0802(7) Uani 1 1 d .
O1B O -0.3728(3) 0.7457(3) -0.1526(4) 0.0844(16) Uani 1 1 d .
O11B O -0.3888(3) 0.7355(3) -0.0160(3) 0.0795(16) Uani 1 1 d .
O12B O -0.4740(3) 0.8003(3) -0.0164(3) 0.0934(19) Uani 1 1 d .
O21B O -0.2897(3) 0.6636(2) -0.0555(3) 0.0761(14) Uani 1 1 d .
O22B O -0.2372(3) 0.5722(3) -0.0098(4) 0.097(2) Uani 1 1 d .
O31B O -0.2510(3) 0.7789(2) -0.1078(3) 0.0721(14) Uani 1 1 d .
O32B O -0.2040(3) 0.7085(3) -0.1657(3) 0.0798(15) Uani 1 1 d .
O41B O -0.3493(3) 0.8433(3) -0.0625(3) 0.0764(14) Uani 1 1 d .
O42B O -0.3564(4) 0.9461(3) -0.0384(4) 0.0943(19) Uani 1 1 d .
N1B N -0.3040(4) 0.7880(3) 0.1113(4) 0.0777(18) Uani 1 1 d .
N2B N -0.2372(3) 0.6855(3) 0.0992(4) 0.0721(16) Uani 1 1 d .
N3B N -0.1661(4) 0.7542(3) 0.0360(4) 0.0778(18) Uani 1 1 d .
N4B N -0.2309(3) 0.8560(3) 0.0516(4) 0.0757(17) Uani 1 1 d .
C1B C -0.2913(5) 0.7384(4) 0.1580(5) 0.082(2) Uani 1 1 d .
H1X H -0.3257 0.7139 0.1376 0.098 Uiso 1 1 calc R
H1Y H -0.2882 0.7493 0.2058 0.098 Uiso 1 1 calc R
C2B C -0.2361(4) 0.7072(4) 0.1671(4) 0.083(2) Uani 1 1 d .
H2X H -0.2012 0.7310 0.1888 0.100 Uiso 1 1 calc R
H2Y H -0.2313 0.6771 0.2004 0.100 Uiso 1 1 calc R
C3B C -0.1735(4) 0.6728(4) 0.1063(5) 0.080(2) Uani 1 1 d .
H3X H -0.1524 0.6531 0.1515 0.096 Uiso 1 1 calc R
H3Y H -0.1760 0.6488 0.0667 0.096 Uiso 1 1 calc R
C4B C -0.1369(5) 0.7231(4) 0.1053(5) 0.087(3) Uani 1 1 d .
H4X H -0.1329 0.7467 0.1459 0.105 Uiso 1 1 calc R
H4Y H -0.0967 0.7119 0.1112 0.105 Uiso 1 1 calc R
C5B C -0.1414(4) 0.8115(3) 0.0454(5) 0.076(2) Uani 1 1 d .
H5X H -0.1519 0.8276 -0.0023 0.092 Uiso 1 1 calc R
H5Y H -0.0977 0.8097 0.0692 0.092 Uiso 1 1 calc R
C6B C -0.1641(4) 0.8485(4) 0.0892(5) 0.087(2) Uani 1 1 d .
H6X H -0.1542 0.8327 0.1370 0.104 Uiso 1 1 calc R
H6Y H -0.1443 0.8839 0.0957 0.104 Uiso 1 1 calc R
C7B C -0.2541(5) 0.8774(4) 0.1048(5) 0.088(2) Uani 1 1 d .
H7X H -0.2935 0.8938 0.0789 0.105 Uiso 1 1 calc R
H7Y H -0.2271 0.9056 0.1344 0.105 Uiso 1 1 calc R
C8B C -0.2590(5) 0.8315(4) 0.1542(5) 0.084(2) Uani 1 1 d .
H8X H -0.2196 0.8147 0.1794 0.100 Uiso 1 1 calc R
H8Y H -0.2714 0.8469 0.1905 0.100 Uiso 1 1 calc R
C10B C -0.3651(4) 0.8059(4) 0.0923(6) 0.085(2) Uani 1 1 d .
H10X H -0.3691 0.8432 0.0743 0.101 Uiso 1 1 calc R
H10Y H -0.3731 0.8062 0.1359 0.101 Uiso 1 1 calc R
C11B C -0.4462(4) 0.7103(4) 0.0708(5) 0.077(2) Uani 1 1 d .
C12B C -0.4630(5) 0.7246(4) 0.1262(5) 0.084(2) Uani 1 1 d .
H12X H -0.4594 0.7606 0.1426 0.100 Uiso 1 1 calc R
C13B C -0.4857(5) 0.6834(4) 0.1574(6) 0.087(2) Uani 1 1 d .
H13X H -0.4955 0.6920 0.1965 0.104 Uiso 1 1 calc R
C14B C -0.4936(4) 0.6315(4) 0.1316(5) 0.081(2) Uani 1 1 d .
H14X H -0.5108 0.6055 0.1512 0.097 Uiso 1 1 calc R
C15B C -0.4757(5) 0.6163(5) 0.0743(6) 0.095(3) Uani 1 1 d .
H15X H -0.4790 0.5804 0.0575 0.114 Uiso 1 1 calc R
C16B C -0.4526(4) 0.6585(4) 0.0447(5) 0.087(2) Uani 1 1 d .
H16X H -0.4415 0.6506 0.0064 0.104 Uiso 1 1 calc R
C20B C -0.2737(4) 0.6358(4) 0.0781(5) 0.078(2) Uani 1 1 d .
H20X H -0.3128 0.6429 0.0792 0.094 Uiso 1 1 calc R
H20Y H -0.2541 0.6072 0.1132 0.094 Uiso 1 1 calc R
C21B C -0.3563(5) 0.5754(4) -0.0478(5) 0.083(2) Uani 1 1 d .
C22B C -0.3591(5) 0.5231(4) -0.0222(6) 0.094(3) Uani 1 1 d .
H22X H -0.3250 0.5064 0.0122 0.113 Uiso 1 1 calc R
C23X C -0.4138(6) 0.4969(5) -0.0493(9) 0.122(4) Uani 1 1 d .
H23X H -0.4167 0.4625 -0.0311 0.147 Uiso 1 1 calc R
C24B C -0.4647(6) 0.5195(5) -0.1024(8) 0.112(4) Uani 1 1 d .
H24X H -0.5012 0.5006 -0.1190 0.134 Uiso 1 1 calc R
C25B C -0.4615(5) 0.5719(4) -0.1317(6) 0.091(2) Uani 1 1 d .
H25X H -0.4944 0.5871 -0.1698 0.109 Uiso 1 1 calc R
C26B C -0.4068(5) 0.5989(4) -0.1004(5) 0.087(2) Uani 1 1 d .
H26X H -0.4040 0.6344 -0.1154 0.105 Uiso 1 1 calc R
C30B C -0.1510(4) 0.7268(4) -0.0219(5) 0.075(2) Uani 1 1 d .
H30X H -0.1583 0.6878 -0.0215 0.090 Uiso 1 1 calc R
H30Y H -0.1085 0.7321 -0.0107 0.090 Uiso 1 1 calc R
C31B C -0.1534(4) 0.8073(4) -0.1323(5) 0.0756(19) Uani 1 1 d .
C32B C -0.1784(4) 0.8578(4) -0.1520(5) 0.080(2) Uani 1 1 d .
H32X H -0.2152 0.8653 -0.1495 0.096 Uiso 1 1 calc R
C33B C -0.1500(5) 0.8994(5) -0.1762(6) 0.095(3) Uani 1 1 d .
H33X H -0.1671 0.9341 -0.1880 0.114 Uiso 1 1 calc R
C34B C -0.0970(5) 0.8873(5) -0.1819(6) 0.098(3) Uani 1 1 d .
H34X H -0.0787 0.9132 -0.2004 0.117 Uiso 1 1 calc R
C35B C -0.0706(5) 0.8373(5) -0.1603(7) 0.102(3) Uani 1 1 d .
H35X H -0.0326 0.8307 -0.1600 0.122 Uiso 1 1 calc R
C36B C -0.0993(5) 0.7961(5) -0.1389(7) 0.103(3) Uani 1 1 d .
H36X H -0.0826 0.7612 -0.1290 0.124 Uiso 1 1 calc R
C40B C -0.2448(4) 0.8981(4) -0.0059(5) 0.084(2) Uani 1 1 d .
H40X H -0.2231 0.8897 -0.0360 0.101 Uiso 1 1 calc R
H40Y H -0.2312 0.9335 0.0166 0.101 Uiso 1 1 calc R
C41B C -0.3300(4) 0.9174(4) -0.1524(5) 0.081(2) Uani 1 1 d .
C42B C -0.3151(5) 0.9707(4) -0.1655(6) 0.093(3) Uani 1 1 d .
H42X H -0.3060 0.9970 -0.1291 0.111 Uiso 1 1 calc R
C43B C -0.3136(6) 0.9847(4) -0.2301(6) 0.098(3) Uani 1 1 d .
H43X H -0.3026 1.0200 -0.2373 0.118 Uiso 1 1 calc R
C44B C -0.3290(5) 0.9446(5) -0.2874(6) 0.096(3) Uani 1 1 d .
H44X H -0.3299 0.9537 -0.3328 0.116 Uiso 1 1 calc R
C45B C -0.3422(4) 0.8932(4) -0.2726(5) 0.084(2) Uani 1 1 d .
H45X H -0.3522 0.8668 -0.3089 0.101 Uiso 1 1 calc R
C46B C -0.3413(4) 0.8789(4) -0.2064(5) 0.083(2) Uani 1 1 d .
H46X H -0.3485 0.8427 -0.1977 0.099 Uiso 1 1 calc R
OW1 O 0.1361(3) 0.4381(3) 0.0312(5) 0.102(3) Uani 1.00(2) 1 d .
OW2 O 0.2035(5) 0.8517(5) -0.1175(5) 0.137(5) Uani 1.00(3) 1 d .
OW3 O 0.3993(4) 0.9176(4) 0.1929(5) 0.113(4) Uani 0.99(3) 1 d P
OW4 O -0.0348(4) 0.6153(3) 0.0635(5) 0.114(4) Uani 1.00(3) 1 d .
OW5 O 0.0010(4) 0.5567(4) -0.1309(5) 0.113(4) Uani 0.86(3) 1 d P
OW6 O 0.3539(4) 0.8363(6) -0.1632(5) 0.144(5) Uani 1.00(3) 1 d P
OW7 O 0.0594(4) 0.5387(4) 0.0921(5) 0.115(4) Uani 1.00(3) 1 d .
OW8 O 0.4331(6) 0.8304(5) 0.0230(7) 0.132(6) Uani 0.80(3) 1 d P
OW9 O -0.4701(7) 0.9128(5) -0.0240(11) 0.192(9) Uani 0.95(4) 1 d P
OW10 O -0.5371(6) 0.5784(7) 0.2607(8) 0.146(7) Uani 0.74(3) 1 d P
OW11 O 0.1465(5) 0.4355(5) 0.1739(6) 0.125(5) Uani 0.81(3) 1 d P
OW12 O 0.3375(7) 0.8915(6) -0.0082(8) 0.106(6) Uani 0.53(2) 1 d P
OW13 O 0.0819(7) 0.8335(5) -0.1915(6) 0.171(7) Uani 1.00(3) 1 d .
OW14 O -0.1231(4) 0.6663(4) -0.2149(5) 0.107(4) Uani 0.85(3) 1 d P
OW15 O 0.0221(5) 0.9969(4) 0.2538(6) 0.126(5) Uani 0.88(3) 1 d P
OW16 O -0.4569(6) 0.9958(7) -0.1564(8) 0.177(9) Uani 0.86(3) 1 d P
OW17 O 0.0008(3) 0.6776(4) -0.1139(4) 0.102(3) Uani 1.00(2) 1 d .
OW18 O -0.0164(5) 0.8958(5) -0.2906(6) 0.138(5) Uani 1.00(3) 1 d P
OW19 O -0.3132(6) 0.6579(5) -0.2036(6) 0.157(6) Uani 1.00(3) 1 d .
OW20 O -0.5372(5) 0.8025(9) -0.1570(7) 0.161(9) Uani 0.70(3) 1 d P
OW21 O 0.5074(6) 0.7910(8) 0.2970(11) 0.259(14) Uani 1.00(3) 1 d .
OW22 O 0.4718(6) 0.8407(6) 0.1733(8) 0.130(6) Uiso 0.70(3) 1 d P
OW23 O 0.2020(12) 0.5394(8) 0.3533(13) 0.158(11) Uani 0.54(3) 1 d P

loop_
_atom_site_aniso_label
_atom_site_aniso_U_11
_atom_site_aniso_U_22
_atom_site_aniso_U_33
_atom_site_aniso_U_23
_atom_site_aniso_U_13
_atom_site_aniso_U_12
CeA 0.0743(6) 0.0665(6) 0.0663(6) -0.00240(17) 0.0296(3) -0.00171(18)
P1A 0.0705(11) 0.0728(13) 0.0666(12) -0.0028(8) 0.0281(9) -0.0023(9)
P2A 0.0850(13) 0.0659(12) 0.0719(12) -0.0043(9) 0.0352(10) -0.0047(9)
P3A 0.0807(13) 0.0747(13) 0.0671(13) -0.0001(8) 0.0336(10) -0.0006(9)
P4A 0.0820(12) 0.0616(11) 0.0734(13) -0.0004(8) 0.0329(10) 0.0002(9)
O1A 0.107(5) 0.076(4) 0.070(4) 0.003(3) 0.024(3) 0.007(3)
O11A 0.081(3) 0.068(3) 0.075(3) -0.004(2) 0.034(3) -0.001(2)
O12A 0.082(3) 0.072(3) 0.070(3) -0.006(3) 0.025(3) -0.005(3)
O21A 0.086(3) 0.064(3) 0.073(3) -0.002(2) 0.035(3) -0.008(2)
O22A 0.089(4) 0.063(3) 0.091(4) -0.004(3) 0.037(3) -0.005(3)
O31A 0.080(3) 0.076(3) 0.079(4) -0.012(3) 0.036(3) -0.002(3)
O32A 0.111(5) 0.093(4) 0.073(4) 0.006(3) 0.049(3) 0.009(4)
O41A 0.076(3) 0.062(3) 0.081(3) 0.001(2) 0.029(3) -0.001(2)
O42A 0.083(3) 0.067(3) 0.081(3) -0.001(3) 0.030(3) -0.004(3)
N1A 0.078(3) 0.067(3) 0.059(3) 0.000(3) 0.028(3) -0.001(3)
N2A 0.078(4) 0.075(4) 0.059(3) -0.008(3) 0.027(3) -0.003(3)
N3A 0.073(4) 0.082(4) 0.064(4) -0.006(3) 0.033(3) -0.008(3)
N4A 0.081(4) 0.071(4) 0.068(4) 0.001(3) 0.028(3) 0.005(3)
C1A 0.094(5) 0.074(5) 0.069(5) -0.001(3) 0.043(4) -0.006(4)
C2A 0.085(5) 0.094(6) 0.060(4) 0.002(4) 0.031(4) -0.001(4)
C3A 0.085(5) 0.083(5) 0.064(4) -0.010(4) 0.034(4) -0.009(4)
C4A 0.072(4) 0.090(6) 0.055(4) -0.004(3) 0.016(3) -0.005(4)
C5A 0.069(4) 0.074(4) 0.065(4) 0.001(3) 0.026(3) 0.011(3)
C6A 0.076(4) 0.074(5) 0.091(5) 0.018(4) 0.036(4) 0.011(4)
C7A 0.080(5) 0.074(5) 0.080(5) 0.013(4) 0.035(4) 0.001(4)
C8A 0.096(5) 0.073(5) 0.064(4) 0.010(3) 0.030(4) 0.004(4)
C10A 0.082(5) 0.074(5) 0.076(5) 0.005(4) 0.032(4) 0.004(4)
C11A 0.067(4) 0.074(5) 0.077(5) -0.005(4) 0.023(4) -0.002(3)
C12A 0.073(4) 0.103(6) 0.067(5) 0.001(4) 0.029(4) 0.003(4)
C13A 0.096(6) 0.103(8) 0.080(6) -0.022(5) 0.026(5) 0.000(5)
C14A 0.087(6) 0.111(8) 0.097(7) -0.040(6) 0.035(5) -0.001(5)
C15A 0.090(6) 0.075(6) 0.138(10) -0.028(6) 0.035(6) -0.006(5)
C16A 0.081(5) 0.086(6) 0.101(6) -0.006(5) 0.043(5) -0.003(4)
C20A 0.078(4) 0.067(4) 0.064(4) -0.003(3) 0.033(3) -0.005(3)
C21A 0.090(5) 0.073(5) 0.071(5) -0.001(4) 0.035(4) -0.007(4)
C22A 0.110(8) 0.075(6) 0.133(10) -0.019(6) 0.006(7) 0.006(6)
C23A 0.131(11) 0.102(10) 0.184(16) -0.009(10) -0.008(10) 0.005(9)
C24A 0.122(10) 0.116(10) 0.24(2) 0.064(12) 0.084(12) 0.036(9)
C25A 0.107(8) 0.082(7) 0.148(11) -0.022(7) 0.044(8) 0.008(6)
C26A 0.111(7) 0.120(9) 0.097(7) -0.002(6) 0.048(6) 0.016(7)
C30A 0.077(4) 0.081(5) 0.071(5) -0.007(4) 0.037(4) -0.014(4)
C31A 0.084(5) 0.082(5) 0.064(4) -0.007(4) 0.032(4) 0.007(4)
C32A 0.086(5) 0.092(6) 0.084(5) -0.004(5) 0.041(4) 0.000(4)
C33A 0.087(5) 0.109(7) 0.093(6) -0.010(5) 0.047(5) -0.005(5)
C34A 0.109(7) 0.106(8) 0.093(7) 0.003(6) 0.051(6) 0.023(6)
C35A 0.088(5) 0.095(6) 0.082(5) -0.011(5) 0.038(4) 0.002(5)
C36A 0.084(5) 0.081(5) 0.077(5) -0.005(4) 0.028(4) 0.008(4)
C40A 0.085(5) 0.066(4) 0.076(5) 0.003(4) 0.030(4) 0.002(4)
C41A 0.085(5) 0.072(5) 0.074(5) -0.013(4) 0.034(4) -0.007(4)
C42A 0.117(7) 0.071(5) 0.093(6) 0.011(4) 0.049(5) 0.013(5)
C43A 0.104(6) 0.083(6) 0.091(6) -0.005(5) 0.033(5) 0.016(5)
C44A 0.097(6) 0.109(8) 0.088(6) -0.010(5) 0.039(5) -0.001(6)
C45A 0.094(6) 0.088(6) 0.075(5) 0.008(4) 0.035(4) -0.006(5)
C46A 0.073(4) 0.074(5) 0.078(5) -0.002(4) 0.026(4) -0.001(4)
CeB 0.0751(6) 0.0705(6) 0.0641(6) 0.00098(17) 0.0276(3) -0.00527(19)
P1B 0.0838(14) 0.0789(14) 0.0735(14) -0.0003(10) 0.0368(11) -0.0074(10)
P2B 0.0899(14) 0.0669(13) 0.0845(14) 0.0017(9) 0.0430(11) -0.0041(10)
P3B 0.0741(12) 0.0734(13) 0.0711(13) 0.0062(9) 0.0312(10) -0.0025(9)
P4B 0.0963(15) 0.0698(13) 0.0794(14) 0.0019(10) 0.0406(12) -0.0002(11)
O1B 0.084(4) 0.096(4) 0.071(4) -0.005(3) 0.030(3) 0.001(3)
O11B 0.085(4) 0.091(4) 0.068(3) -0.010(3) 0.036(3) -0.013(3)
O12B 0.087(4) 0.124(5) 0.071(3) 0.015(4) 0.035(3) 0.005(4)
O21B 0.089(3) 0.068(3) 0.076(3) -0.009(3) 0.039(3) -0.008(3)
O22B 0.089(4) 0.078(4) 0.123(5) 0.007(4) 0.042(4) 0.002(3)
O31B 0.075(3) 0.069(3) 0.074(3) -0.002(2) 0.032(3) -0.001(2)
O32B 0.082(3) 0.080(4) 0.079(3) 0.000(3) 0.035(3) 0.000(3)
O41B 0.076(3) 0.073(3) 0.083(4) -0.001(3) 0.035(3) -0.003(3)
O42B 0.121(5) 0.080(4) 0.098(4) -0.004(3) 0.061(4) 0.002(4)
N1B 0.097(5) 0.084(4) 0.059(3) -0.001(3) 0.038(3) -0.011(4)
N2B 0.076(3) 0.070(4) 0.068(3) 0.014(3) 0.026(3) -0.006(3)
N3B 0.086(4) 0.070(4) 0.075(4) 0.002(3) 0.029(4) -0.005(3)
N4B 0.081(4) 0.078(4) 0.069(4) 0.004(3) 0.032(3) -0.009(3)
C1B 0.092(6) 0.087(6) 0.067(5) 0.007(4) 0.033(4) -0.012(4)
C2B 0.085(5) 0.101(6) 0.060(4) 0.013(4) 0.025(4) -0.005(5)
C3B 0.074(4) 0.088(5) 0.075(5) 0.020(4) 0.025(4) -0.003(4)
C4B 0.101(6) 0.089(6) 0.067(5) 0.010(4) 0.029(5) -0.007(5)
C5B 0.068(4) 0.073(5) 0.072(4) -0.001(4) 0.012(3) -0.013(3)
C6B 0.084(5) 0.092(6) 0.074(5) -0.006(4) 0.022(4) -0.022(4)
C7B 0.104(6) 0.085(6) 0.072(5) -0.001(4) 0.034(5) -0.008(5)
C8B 0.109(6) 0.085(5) 0.065(4) -0.012(4) 0.044(4) -0.021(5)
C10B 0.088(5) 0.082(5) 0.090(6) -0.010(4) 0.043(5) -0.005(4)
C11B 0.073(4) 0.085(5) 0.075(5) 0.002(4) 0.031(4) -0.004(4)
C12B 0.088(5) 0.092(6) 0.076(5) -0.004(4) 0.040(5) -0.002(4)
C13B 0.105(6) 0.077(5) 0.086(6) 0.004(4) 0.047(5) 0.012(5)
C14B 0.084(5) 0.077(5) 0.090(5) 0.004(4) 0.044(4) -0.001(4)
C15B 0.093(6) 0.101(7) 0.096(6) -0.017(5) 0.043(5) -0.007(5)
C16B 0.083(5) 0.104(7) 0.082(5) -0.016(5) 0.042(4) -0.022(5)
C20B 0.072(4) 0.072(5) 0.086(5) 0.004(4) 0.028(4) -0.001(4)
C21B 0.101(6) 0.067(5) 0.087(5) 0.007(4) 0.046(5) 0.003(4)
C22B 0.098(6) 0.082(6) 0.102(7) -0.008(5) 0.039(5) 0.002(5)
C23X 0.108(8) 0.086(7) 0.184(14) 0.020(8) 0.071(9) -0.004(6)
C24B 0.097(7) 0.102(8) 0.134(10) 0.001(7) 0.045(7) -0.020(6)
C25B 0.093(6) 0.074(5) 0.102(7) 0.006(5) 0.036(5) -0.004(4)
C26B 0.097(6) 0.082(6) 0.089(6) -0.004(5) 0.044(5) -0.002(5)
C30B 0.078(4) 0.076(5) 0.076(5) 0.008(4) 0.035(4) -0.007(4)
C31B 0.080(4) 0.073(5) 0.078(5) 0.006(4) 0.036(4) 0.004(4)
C32B 0.092(5) 0.067(5) 0.079(5) 0.003(4) 0.031(4) -0.007(4)
C33B 0.096(6) 0.105(7) 0.086(6) 0.004(5) 0.039(5) -0.007(5)
C34B 0.112(7) 0.086(6) 0.101(7) 0.013(5) 0.049(6) -0.020(5)
C35B 0.088(6) 0.105(8) 0.128(9) 0.018(7) 0.060(6) -0.007(5)
C36B 0.103(7) 0.089(7) 0.131(9) 0.011(6) 0.061(7) -0.003(5)
C40B 0.088(5) 0.075(5) 0.085(5) 0.008(4) 0.030(4) -0.013(4)
C41B 0.102(6) 0.072(5) 0.076(5) 0.000(4) 0.044(4) -0.002(4)
C42B 0.128(8) 0.071(5) 0.096(6) -0.002(4) 0.062(6) -0.005(5)
C43B 0.145(9) 0.075(5) 0.087(6) 0.005(4) 0.060(6) -0.009(6)
C44B 0.119(8) 0.100(7) 0.084(6) -0.001(5) 0.055(6) 0.005(6)
C45B 0.086(5) 0.085(6) 0.079(5) -0.003(4) 0.032(4) 0.001(4)
C46B 0.087(5) 0.078(5) 0.089(6) 0.001(4) 0.041(5) -0.001(4)
OW1 0.102(5) 0.079(4) 0.135(7) 0.015(4) 0.057(5) 0.009(3)
OW2 0.184(10) 0.133(8) 0.102(6) 0.026(5) 0.067(6) 0.041(7)
OW3 0.110(6) 0.114(7) 0.119(7) 0.005(5) 0.052(5) 0.005(5)
OW4 0.146(8) 0.082(5) 0.138(7) -0.001(4) 0.082(6) -0.009(4)
OW5 0.087(5) 0.131(8) 0.122(7) -0.033(6) 0.044(5) -0.025(5)
OW6 0.122(7) 0.227(13) 0.097(6) 0.023(7) 0.058(5) -0.005(7)
OW7 0.113(6) 0.113(6) 0.126(7) 0.031(5) 0.056(5) 0.012(5)
OW8 0.138(10) 0.134(10) 0.144(10) 0.019(8) 0.078(8) -0.013(7)
OW9 0.192(13) 0.104(8) 0.36(2) 0.014(10) 0.191(15) -0.019(7)
OW10 0.122(10) 0.172(15) 0.142(12) 0.043(10) 0.050(8) 0.010(9)
OW11 0.125(8) 0.120(9) 0.124(9) 0.003(6) 0.042(6) 0.025(6)
OW12 0.111(10) 0.109(11) 0.116(11) -0.052(9) 0.063(9) -0.022(8)
OW13 0.259(16) 0.118(8) 0.112(8) 0.026(6) 0.050(8) -0.027(8)
OW14 0.107(6) 0.121(8) 0.087(6) -0.002(5) 0.032(5) 0.032(5)
OW15 0.156(9) 0.097(7) 0.123(8) 0.012(5) 0.055(6) 0.006(6)
OW16 0.130(9) 0.217(16) 0.174(13) 0.094(11) 0.051(8) -0.030(9)
OW17 0.093(5) 0.126(6) 0.081(4) -0.003(4) 0.029(3) 0.019(4)
OW18 0.159(9) 0.132(8) 0.136(9) 0.021(6) 0.074(7) -0.004(6)
OW19 0.184(10) 0.195(12) 0.125(8) -0.067(8) 0.097(7) -0.102(9)
OW20 0.082(7) 0.29(2) 0.097(9) -0.046(11) 0.019(6) 0.016(10)
OW21 0.133(9) 0.32(2) 0.37(2) -0.26(2) 0.155(13) -0.111(12)
OW23 0.21(2) 0.099(13) 0.19(2) -0.032(12) 0.108(18) -0.001(13)

loop_
_atom_type_symbol
_atom_type_description
_atom_type_scat_dispersion_real
_atom_type_scat_dispersion_imag
_atom_type_scat_source
C C 0.0033 0.0016 'International Tables Vol C Tables 4.2.6.8 and 6.1.1.4'
H H 0.0000 0.0000 'International Tables Vol C Tables 4.2.6.8 and 6.1.1.4'
N N 0.0061 0.0033 'International Tables Vol C Tables 4.2.6.8 and 6.1.1.4'
O O 0.0106 0.0060 'International Tables Vol C Tables 4.2.6.8 and 6.1.1.4'
Ce Ce -0.2486 2.6331 'International Tables Vol C Tables 4.2.6.8 and 6.1.1.4'
P P 0.1023 0.0942 'International Tables Vol C Tables 4.2.6.8 and 6.1.1.4'
Li Li -0.0003 0.0001 'International Tables Vol C Tables 4.2.6.8 and 6.1.1.4'

loop_
_geom_angle_atom_site_label_1
_geom_angle_atom_site_label_2
_geom_angle_atom_site_label_3
_geom_angle
QOA CeA QNA 176.81(5)
QOA CeA O31A 69.09(16)
QNA CeA O31A 111.16(15)
QOA CeA O41A 74.36(14)
QNA CeA O41A 108.80(14)
O31A CeA O41A 86.0(2)
QOA CeA O11A 70.48(15)
QNA CeA O11A 109.13(15)
O31A CeA O11A 139.5(2)
O41A CeA O11A 84.46(19)
QOA CeA O21A 68.43(14)
QNA CeA O21A 108.41(14)
O31A CeA O21A 80.0(2)
O41A CeA O21A 142.78(19)
O11A CeA O21A 84.21(19)
QOA CeA O1A 7.78(16)
QNA CeA O1A 175.14(16)
O31A CeA O1A 71.1(2)
O41A CeA O1A 66.8(2)
O11A CeA O1A 69.0(2)
O21A CeA O1A 76.1(2)
QOA CeA N3A 130.55(14)
QNA CeA N3A 48.36(13)
O31A CeA N3A 66.22(19)
O41A CeA N3A 121.4(2)
O11A CeA N3A 148.3(2)
O21A CeA N3A 83.9(2)
O1A CeA N3A 135.3(2)
QOA CeA N1A 133.45(14)
QNA CeA N1A 47.50(13)
O31A CeA N1A 151.4(2)
O41A CeA N1A 85.11(19)
O11A CeA N1A 66.2(2)
O21A CeA N1A 121.69(18)
O1A CeA N1A 128.7(2)
N3A CeA N1A 95.86(19)
QOA CeA N2A 128.72(15)
QNA CeA N2A 48.25(15)
O31A CeA N2A 120.51(19)
O41A CeA N2A 148.4(2)
O11A CeA N2A 84.6(2)
O21A CeA N2A 64.93(19)
O1A CeA N2A 134.8(2)
N3A CeA N2A 63.69(19)
N1A CeA N2A 63.32(19)
QOA CeA N4A 134.77(14)
QNA CeA N4A 48.25(14)
O31A CeA N4A 88.6(2)
O41A CeA N4A 65.0(2)
O11A CeA N4A 121.8(2)
O21A CeA N4A 147.7(2)
O1A CeA N4A 128.5(2)
N3A CeA N4A 63.9(2)
N1A CeA N4A 63.07(19)
N2A CeA N4A 96.5(2)
O12A P1A O11A 116.9(4)
O12A P1A C10A 108.8(4)
O11A P1A C10A 105.7(4)
O12A P1A C11A 107.7(4)
O11A P1A C11A 108.0(4)
C10A P1A C11A 109.8(4)
O22A P2A O21A 117.4(3)
O22A P2A C21A 108.8(4)
O21A P2A C21A 108.5(4)
O22A P2A C20A 112.2(4)
O21A P2A C20A 103.5(3)
C21A P2A C20A 105.9(4)
O32A P3A O31A 117.0(4)
O32A P3A C31A 106.8(4)
O31A P3A C31A 108.1(4)
O32A P3A C30A 107.2(4)
O31A P3A C30A 106.6(4)
C31A P3A C30A 111.1(4)
O42A P4A O41A 115.7(3)
O42A P4A C41A 107.3(4)
O41A P4A C41A 109.9(4)
O42A P4A C40A 112.4(4)
O41A P4A C40A 106.6(4)
C41A P4A C40A 104.2(4)
P1A O11A CeA 125.6(3)
P2A O21A CeA 130.4(3)
P3A O31A CeA 128.1(3)
P4A O41A CeA 129.5(3)
C8A N1A C1A 110.5(6)
C8A N1A C10A 111.7(7)
C1A N1A C10A 108.5(7)
C8A N1A CeA 113.6(5)
C1A N1A CeA 109.7(5)
C10A N1A CeA 102.5(4)
C20A N2A C2A 110.2(6)
C20A N2A C3A 109.8(7)
C2A N2A C3A 108.1(6)
C20A N2A CeA 104.9(4)
C2A N2A CeA 113.4(5)
C3A N2A CeA 110.4(4)
C4A N3A C30A 109.3(7)
C4A N3A C5A 108.4(7)
C30A N3A C5A 105.4(6)
C4A N3A CeA 114.9(5)
C30A N3A CeA 107.7(5)
C5A N3A CeA 110.6(4)
C7A N4A C40A 109.2(7)
C7A N4A C6A 110.5(7)
C40A N4A C6A 108.1(7)
C7A N4A CeA 109.5(5)
C40A N4A CeA 106.7(5)
C6A N4A CeA 112.7(5)
N1A C1A C2A 114.0(7)
N2A C2A C1A 111.5(7)
C4A C3A N2A 112.5(7)
N3A C4A C3A 112.0(7)
C6A C5A N3A 110.9(6)
N4A C6A C5A 113.3(7)
C8A C7A N4A 113.8(7)
N1A C8A C7A 112.9(7)
N1A C10A P1A 115.9(6)
C16A C11A C12A 119.9(9)
C16A C11A P1A 117.8(7)
C12A C11A P1A 122.2(7)
C13A C12A C11A 121.3(10)
C14A C13A C12A 120.0(11)
C13A C14A C15A 121.9(10)
C14A C15A C16A 118.6(11)
C11A C16A C15A 118.3(10)
N2A C20A P2A 111.2(5)
C26A C21A C22A 118.6(10)
C26A C21A P2A 120.8(8)
C22A C21A P2A 120.6(8)
C23A C22A C21A 121.4(12)
C22A C23A C24A 119.9(14)
C25A C24A C23A 117.3(13)
C24A C25A C26A 120.7(12)
C21A C26A C25A 121.6(12)
N3A C30A P3A 112.9(6)
C32A C31A C36A 118.3(8)
C32A C31A P3A 120.9(7)
C36A C31A P3A 120.6(7)
C33A C32A C31A 122.0(10)
C32A C33A C34A 120.7(9)
C35A C34A C33A 119.7(10)
C34A C35A C36A 118.9(10)
C31A C36A C35A 120.3(9)
N4A C40A P4A 110.7(6)
C42A C41A C46A 117.8(8)
C42A C41A P4A 120.9(7)
C46A C41A P4A 120.8(7)
C41A C42A C43A 122.5(9)
C42A C43A C44A 120.9(10)
C45A C44A C43A 117.5(10)
C44A C45A C46A 120.2(9)
C41A C46A C45A 120.8(8)
QOB CeB QNB 173.23(5)
QOB CeB O41B 70.12(15)
QNB CeB O41B 106.69(15)
QOB CeB O11B 68.78(16)
QNB CeB O11B 104.97(15)
O41B CeB O11B 79.5(2)
QOB CeB O31B 71.99(14)
QNB CeB O31B 114.11(14)
O41B CeB O31B 85.64(19)
O11B CeB O31B 140.7(2)
QOB CeB O21B 72.59(15)
QNB CeB O21B 110.23(14)
O41B CeB O21B 142.7(2)
O11B CeB O21B 86.0(2)
O31B CeB O21B 84.30(19)
QOB CeB O1B 3.30(15)
QNB CeB O1B 176.48(15)
O41B CeB O1B 71.3(2)
O11B CeB O1B 72.0(2)
O31B CeB O1B 68.9(2)
O21B CeB O1B 71.6(2)
QOB CeB N3B 133.00(17)
QNB CeB N3B 53.77(16)
O41B CeB N3B 122.9(2)
O11B CeB N3B 151.0(2)
O31B CeB N3B 65.2(2)
O21B CeB N3B 84.5(2)
O1B CeB N3B 129.7(2)
QOB CeB N1B 129.84(17)
QNB CeB N1B 43.39(16)
O41B CeB N1B 82.7(2)
O11B CeB N1B 65.3(2)
O31B CeB N1B 148.2(2)
O21B CeB N1B 121.7(2)
O1B CeB N1B 133.1(2)
N3B CeB N1B 97.1(2)
QOB CeB N4B 130.97(15)
QNB CeB N4B 49.25(14)
O41B CeB N4B 65.5(2)
O11B CeB N4B 120.2(2)
O31B CeB N4B 84.78(19)
O21B CeB N4B 148.4(2)
O1B CeB N4B 130.5(2)
N3B CeB N4B 64.0(2)
N1B CeB N4B 63.5(2)
QOB CeB N2B 132.47(14)
QNB CeB N2B 47.68(14)
O41B CeB N2B 146.8(2)
O11B CeB N2B 87.3(2)
O31B CeB N2B 121.85(19)
O21B CeB N2B 65.0(2)
O1B CeB N2B 132.9(2)
N3B CeB N2B 63.8(2)
N1B CeB N2B 64.2(2)
N4B CeB N2B 96.5(2)
O12B P1B O11B 118.8(4)
O12B P1B C10B 107.4(5)
O11B P1B C10B 106.0(4)
O12B P1B C11B 108.4(4)
O11B P1B C11B 106.8(4)
C10B P1B C11B 109.2(5)
O22B P2B O21B 116.7(4)
O22B P2B C21B 107.4(4)
O21B P2B C21B 110.6(4)
O22B P2B C20B 111.5(4)
O21B P2B C20B 104.1(4)
C21B P2B C20B 106.1(4)
O32B P3B O31B 117.7(3)
O32B P3B C31B 107.1(4)
O31B P3B C31B 108.0(4)
O32B P3B C30B 108.2(4)
O31B P3B C30B 106.1(4)
C31B P3B C30B 109.4(4)
O42B P4B O41B 115.3(4)
O42B P4B C41B 108.9(4)
O41B P4B C41B 109.3(4)
O42B P4B C40B 112.1(5)
O41B P4B C40B 105.7(4)
C41B P4B C40B 105.0(4)
QOB O1B CeB 1.46(7)
P1B O11B CeB 128.1(4)
P2B O21B CeB 130.0(3)
P3B O31B CeB 127.6(3)
P4B O41B CeB 129.0(3)
C10B N1B C1B 110.1(7)
C10B N1B C8B 111.4(8)
C1B N1B C8B 107.1(7)
C10B N1B CeB 106.9(5)
C1B N1B CeB 108.4(5)
C8B N1B CeB 112.9(5)
C2B N2B C20B 110.8(7)
C2B N2B C3B 110.6(7)
C20B N2B C3B 109.2(7)
C2B N2B CeB 112.2(5)
C20B N2B CeB 104.5(5)
C3B N2B CeB 109.3(4)
C4B N3B C5B 110.0(7)
C4B N3B C30B 108.9(7)
C5B N3B C30B 107.5(7)
C4B N3B CeB 115.4(6)
C5B N3B CeB 108.8(5)
C30B N3B CeB 105.9(5)
C40B N4B C7B 106.4(7)
C40B N4B C6B 109.8(7)
C7B N4B C6B 108.9(7)
C40B N4B CeB 105.5(5)
C7B N4B CeB 112.1(5)
C6B N4B CeB 113.8(6)
N1B C1B C2B 116.2(7)
N2B C2B C1B 113.4(7)
C4B C3B N2B 114.0(8)
N3B C4B C3B 111.4(8)
N3B C5B C6B 114.2(7)
N4B C6B C5B 110.6(7)
N4B C7B C8B 110.9(8)
N1B C8B C7B 111.7(7)
N1B C10B P1B 114.1(6)
C16B C11B C12B 121.8(9)
C16B C11B P1B 118.7(7)
C12B C11B P1B 119.2(8)
C11B C12B C13B 118.3(9)
C14B C13B C12B 121.1(9)
C13B C14B C15B 120.7(9)
C16B C15B C14B 116.6(10)
C11B C16B C15B 121.4(9)
N2B C20B P2B 112.6(6)
C26B C21B C22B 120.4(10)
C26B C21B P2B 120.2(7)
C22B C21B P2B 119.3(8)
C23X C22B C21B 117.8(11)
C22B C23X C24B 122.6(11)
C23X C24B C25B 120.0(11)
C26B C25B C24B 116.3(10)
C21B C26B C25B 122.7(10)
N3B C30B P3B 112.3(6)
C32B C31B C36B 118.3(9)
C32B C31B P3B 120.1(7)
C36B C31B P3B 121.0(7)
C31B C32B C33B 121.9(10)
C34B C33B C32B 118.4(11)
C33B C34B C35B 120.1(9)
C34B C35B C36B 121.2(10)
C35B C36B C31B 119.7(11)
N4B C40B P4B 111.7(6)
C46B C41B C42B 118.1(8)
C46B C41B P4B 123.5(7)
C42B C41B P4B 118.0(7)
C43B C42B C41B 121.4(10)
C42B C43B C44B 119.7(10)
C45B C44B C43B 117.5(9)
C44B C45B C46B 122.5(9)
C45B C46B C41B 120.8(9)
CeB QOB O1B 175.2(2)

loop_
_geom_bond_atom_site_label_1
_geom_bond_atom_site_label_2
_geom_bond_distance
CeA QOA 0.8037(5)
CeA QNA 1.9104(8)
CeA O31A 2.412(6)
CeA O41A 2.415(6)
CeA O11A 2.435(6)
CeA O21A 2.446(5)
CeA O1A 2.653(7)
CeA N3A 2.834(7)
CeA N1A 2.846(6)
CeA N2A 2.875(6)
CeA N4A 2.877(7)
P1A O12A 1.502(6)
P1A O11A 1.517(6)
P1A C10A 1.779(9)
P1A C11A 1.822(9)
P2A O22A 1.493(6)
P2A O21A 1.521(6)
P2A C21A 1.799(10)
P2A C20A 1.842(8)
P3A O32A 1.510(7)
P3A O31A 1.515(6)
P3A C31A 1.792(8)
P3A C30A 1.832(9)
P4A O42A 1.508(6)
P4A O41A 1.533(6)
P4A C41A 1.797(9)
P4A C40A 1.803(9)
N1A C8A 1.466(11)
N1A C1A 1.475(10)
N1A C10A 1.498(11)
N2A C20A 1.450(11)
N2A C2A 1.482(11)
N2A C3A 1.527(11)
N3A C4A 1.475(10)
N3A C30A 1.506(10)
N3A C5A 1.524(11)
N4A C7A 1.486(11)
N4A C40A 1.498(11)
N4A C6A 1.497(11)
C1A C2A 1.504(13)
C3A C4A 1.527(13)
C5A C6A 1.519(11)
C7A C8A 1.475(13)
C11A C16A 1.372(14)
C11A C12A 1.383(13)
C12A C13A 1.373(14)
C13A C14A 1.327(18)
C14A C15A 1.385(18)
C15A C16A 1.441(15)
C21A C26A 1.373(16)
C21A C22A 1.385(15)
C22A C23A 1.356(19)
C23A C24A 1.46(2)
C24A C25A 1.36(2)
C25A C26A 1.394(16)
C31A C32A 1.396(12)
C31A C36A 1.401(13)
C32A C33A 1.348(14)
C33A C34A 1.408(17)
C34A C35A 1.387(15)
C35A C36A 1.431(13)
C41A C42A 1.366(13)
C41A C46A 1.399(12)
C42A C43A 1.368(14)
C43A C44A 1.402(15)
C44A C45A 1.403(15)
C45A C46A 1.399(13)
CeB QOB 0.7927(6)
CeB QNB 1.8400(8)
CeB O41B 2.400(6)
CeB O11B 2.404(6)
CeB O31B 2.414(6)
CeB O21B 2.458(6)
CeB O1B 2.583(7)
CeB N3B 2.837(8)
CeB N1B 2.847(7)
CeB N4B 2.863(7)
CeB N2B 2.881(6)
P1B O12B 1.502(8)
P1B O11B 1.513(7)
P1B C10B 1.795(10)
P1B C11B 1.844(9)
P2B O22B 1.489(7)
P2B O21B 1.505(6)
P2B C21B 1.812(10)
P2B C20B 1.833(10)
P3B O32B 1.501(7)
P3B O31B 1.515(6)
P3B C31B 1.803(9)
P3B C30B 1.804(9)
P4B O42B 1.516(7)
P4B O41B 1.533(6)
P4B C41B 1.804(9)
P4B C40B 1.813(10)
O1B QOB 1.792(7)
N1B C10B 1.436(12)
N1B C1B 1.487(11)
N1B C8B 1.515(12)
N2B C2B 1.454(11)
N2B C20B 1.459(11)
N2B C3B 1.519(11)
N3B C4B 1.490(12)
N3B C5B 1.503(11)
N3B C30B 1.508(12)
N4B C40B 1.480(11)
N4B C7B 1.489(12)
N4B C6B 1.492(12)
C1B C2B 1.483(14)
C3B C4B 1.519(13)
C5B C6B 1.511(14)
C7B C8B 1.533(13)
C11B C16B 1.353(14)
C11B C12B 1.374(13)
C12B C13B 1.410(14)
C13B C14B 1.352(13)
C14B C15B 1.433(14)
C15B C16B 1.413(15)
C21B C26B 1.377(14)
C21B C22B 1.388(14)
C22B C23X 1.369(16)
C23X C24B 1.378(18)
C24B C25B 1.422(16)
C25B C26B 1.381(14)
C31B C32B 1.361(13)
C31B C36B 1.393(14)
C32B C33B 1.419(14)
C33B C34B 1.365(16)
C34B C35B 1.366(16)
C35B C36B 1.386(14)
C41B C46B 1.375(13)
C41B C42B 1.405(13)
C42B C43B 1.356(14)
C43B C44B 1.441(15)
C44B C45B 1.357(15)
C45B C46B 1.368(13)

loop_
_geom_torsion_atom_site_label_1
_geom_torsion_atom_site_label_2
_geom_torsion_atom_site_label_3
_geom_torsion_atom_site_label_4
_geom_torsion
O12A P1A O11A CeA -100.0(5)
C10A P1A O11A CeA 21.0(5)
C11A P1A O11A CeA 138.5(4)
QOA CeA O11A P1A 127.8(4)
QNA CeA O11A P1A -55.6(4)
O31A CeA O11A P1A 129.7(4)
O41A CeA O11A P1A 52.5(4)
O21A CeA O11A P1A -163.1(4)
O1A CeA O11A P1A 119.7(5)
N3A CeA O11A P1A -94.6(5)
N1A CeA O11A P1A -34.6(4)
N2A CeA O11A P1A -97.8(4)
N4A CeA O11A P1A -3.4(5)
O22A P2A O21A CeA 127.4(4)
C21A P2A O21A CeA -108.9(5)
C20A P2A O21A CeA 3.2(5)
QOA CeA O21A P2A 135.9(5)
QNA CeA O21A P2A -43.6(5)
O31A CeA O21A P2A -152.7(5)
O41A CeA O21A P2A 137.6(4)
O11A CeA O21A P2A 64.7(4)
O1A CeA O21A P2A 134.5(5)
N3A CeA O21A P2A -85.9(4)
N1A CeA O21A P2A 7.3(5)
N2A CeA O21A P2A -22.1(4)
N4A CeA O21A P2A -81.6(6)
O32A P3A O31A CeA -98.7(5)
C31A P3A O31A CeA 140.7(4)
C30A P3A O31A CeA 21.2(6)
QOA CeA O31A P3A 126.0(5)
QNA CeA O31A P3A -50.6(5)
O41A CeA O31A P3A -159.2(5)
O11A CeA O31A P3A 124.1(4)
O21A CeA O31A P3A 55.4(5)
O1A CeA O31A P3A 134.0(5)
N3A CeA O31A P3A -32.2(4)
N1A CeA O31A P3A -87.1(6)
N2A CeA O31A P3A 2.5(6)
N4A CeA O31A P3A -94.2(5)
O42A P4A O41A CeA 136.8(4)
C41A P4A O41A CeA -101.5(5)
C40A P4A O41A CeA 10.9(5)
QOA CeA O41A P4A 133.1(4)
QNA CeA O41A P4A -47.4(4)
O31A CeA O41A P4A 63.7(4)
O11A CeA O41A P4A -155.7(4)
O21A CeA O41A P4A 131.5(4)
O1A CeA O41A P4A 134.8(5)
N3A CeA O41A P4A 4.7(5)
N1A CeA O41A P4A -89.2(4)
N2A CeA O41A P4A -85.3(5)
N4A CeA O41A P4A -26.7(4)
QOA CeA N1A C8A 137.9(5)
QNA CeA N1A C8A -46.2(5)
O31A CeA N1A C8A 2.5(8)
O41A CeA N1A C8A 74.9(5)
O11A CeA N1A C8A 161.0(6)
O21A CeA N1A C8A -132.7(5)
O1A CeA N1A C8A 129.7(5)
N3A CeA N1A C8A -46.2(6)
N2A CeA N1A C8A -102.9(6)
N4A CeA N1A C8A 10.6(5)
QOA CeA N1A C1A -97.9(5)
QNA CeA N1A C1A 78.0(5)
O31A CeA N1A C1A 126.7(6)
O41A CeA N1A C1A -160.9(5)
O11A CeA N1A C1A -74.8(5)
O21A CeA N1A C1A -8.5(6)
O1A CeA N1A C1A -106.1(5)
N3A CeA N1A C1A 78.0(5)
N2A CeA N1A C1A 21.3(5)
N4A CeA N1A C1A 134.8(6)
QOA CeA N1A C10A 17.2(5)
QNA CeA N1A C10A -167.0(5)
O31A CeA N1A C10A -118.2(5)
O41A CeA N1A C10A -45.8(5)
O11A CeA N1A C10A 40.3(5)
O21A CeA N1A C10A 106.6(5)
O1A CeA N1A C10A 9.0(6)
N3A CeA N1A C10A -167.0(5)
N2A CeA N1A C10A 136.4(5)
N4A CeA N1A C10A -110.2(5)
QOA CeA N2A C20A 13.6(5)
QNA CeA N2A C20A -167.7(5)
O31A CeA N2A C20A 100.3(5)
O41A CeA N2A C20A -116.3(5)
O11A CeA N2A C20A -46.0(4)
O21A CeA N2A C20A 40.1(4)
O1A CeA N2A C20A 7.1(6)
N3A CeA N2A C20A 135.8(5)
N1A CeA N2A C20A -112.1(5)
N4A CeA N2A C20A -167.5(4)
QOA CeA N2A C2A 133.9(5)
QNA CeA N2A C2A -47.4(5)
O31A CeA N2A C2A -139.4(5)
O41A CeA N2A C2A 4.0(8)
O11A CeA N2A C2A 74.3(6)
O21A CeA N2A C2A 160.4(6)
O1A CeA N2A C2A 127.4(6)
N3A CeA N2A C2A -103.9(6)
N1A CeA N2A C2A 8.2(5)
N4A CeA N2A C2A -47.2(6)
QOA CeA N2A C3A -104.6(5)
QNA CeA N2A C3A 74.1(5)
O31A CeA N2A C3A -17.9(6)
O41A CeA N2A C3A 125.5(5)
O11A CeA N2A C3A -164.2(5)
O21A CeA N2A C3A -78.1(5)
O1A CeA N2A C3A -111.1(5)
N3A CeA N2A C3A 17.6(5)
N1A CeA N2A C3A 129.7(6)
N4A CeA N2A C3A 74.3(5)
QOA CeA N3A C4A 131.8(5)
QNA CeA N3A C4A -44.3(5)
O31A CeA N3A C4A 158.9(6)
O41A CeA N3A C4A -132.1(6)
O11A CeA N3A C4A 8.5(8)
O21A CeA N3A C4A 77.1(6)
O1A CeA N3A C4A 140.2(5)
N1A CeA N3A C4A -44.3(6)
N2A CeA N3A C4A 12.1(5)
N4A CeA N3A C4A -100.4(6)
QOA CeA N3A C30A 9.6(6)
QNA CeA N3A C30A -166.4(6)
O31A CeA N3A C30A 36.7(5)
O41A CeA N3A C30A 105.7(5)
O11A CeA N3A C30A -113.6(5)
O21A CeA N3A C30A -45.1(5)
O1A CeA N3A C30A 18.1(6)
N1A CeA N3A C30A -166.4(5)
N2A CeA N3A C30A -110.1(5)
N4A CeA N3A C30A 137.4(5)
QOA CeA N3A C5A -105.1(4)
QNA CeA N3A C5A 78.9(4)
O31A CeA N3A C5A -78.0(5)
O41A CeA N3A C5A -9.0(5)
O11A CeA N3A C5A 131.7(5)
O21A CeA N3A C5A -159.8(5)
O1A CeA N3A C5A -96.6(5)
N1A CeA N3A C5A 78.9(5)
N2A CeA N3A C5A 135.2(5)
N4A CeA N3A C5A 22.7(4)
QOA CeA N4A C7A -107.2(5)
QNA CeA N4A C7A 74.2(5)
O31A CeA N4A C7A -165.4(5)
O41A CeA N4A C7A -79.1(5)
O11A CeA N4A C7A -13.7(6)
O21A CeA N4A C7A 125.9(5)
O1A CeA N4A C7A -101.1(6)
N3A CeA N4A C7A 130.5(6)
N1A CeA N4A C7A 18.4(5)
N2A CeA N4A C7A 74.1(5)
QOA CeA N4A C40A 10.9(6)
QNA CeA N4A C40A -167.7(6)
O31A CeA N4A C40A -47.3(5)
O41A CeA N4A C40A 38.9(5)
O11A CeA N4A C40A 104.4(5)
O21A CeA N4A C40A -116.1(5)
O1A CeA N4A C40A 17.0(6)
N3A CeA N4A C40A -111.4(5)
N1A CeA N4A C40A 136.5(5)
N2A CeA N4A C40A -167.9(5)
QOA CeA N4A C6A 129.4(5)
QNA CeA N4A C6A -49.2(5)
O31A CeA N4A C6A 71.2(5)
O41A CeA N4A C6A 157.4(6)
O11A CeA N4A C6A -137.1(5)
O21A CeA N4A C6A 2.4(7)
O1A CeA N4A C6A 135.5(5)
N3A CeA N4A C6A 7.1(5)
N1A CeA N4A C6A -105.0(6)
N2A CeA N4A C6A -49.4(6)
C8A N1A C1A C2A 73.7(9)
C10A N1A C1A C2A -163.5(7)
CeA N1A C1A C2A -52.3(8)
C20A N2A C2A C1A 80.2(9)
C3A N2A C2A C1A -159.8(7)
CeA N2A C2A C1A -37.1(9)
N1A C1A C2A N2A 62.6(10)
C20A N2A C3A C4A -162.0(6)
C2A N2A C3A C4A 77.7(8)
CeA N2A C3A C4A -46.8(8)
C30A N3A C4A C3A 79.9(9)
C5A N3A C4A C3A -165.7(7)
CeA N3A C4A C3A -41.4(8)
N2A C3A C4A N3A 60.9(9)
C4A N3A C5A C6A 74.6(8)
C30A N3A C5A C6A -168.5(7)
CeA N3A C5A C6A -52.3(7)
C7A N4A C6A C5A -160.4(7)
C40A N4A C6A C5A 80.2(9)
CeA N4A C6A C5A -37.5(9)
N3A C5A C6A N4A 62.1(9)
C40A N4A C7A C8A -165.1(7)
C6A N4A C7A C8A 76.1(9)
CeA N4A C7A C8A -48.6(8)
C1A N1A C8A C7A -163.9(7)
C10A N1A C8A C7A 75.2(9)
CeA N1A C8A C7A -40.2(9)
N4A C7A C8A N1A 62.4(10)
C8A N1A C10A P1A -168.7(6)
C1A N1A C10A P1A 69.3(8)
CeA N1A C10A P1A -46.7(6)
O12A P1A C10A N1A 150.6(6)
O11A P1A C10A N1A 24.4(7)
C11A P1A C10A N1A -91.8(7)
O12A P1A C11A C16A -95.3(7)
O11A P1A C11A C16A 31.7(8)
C10A P1A C11A C16A 146.4(7)
O12A P1A C11A C12A 81.7(8)
O11A P1A C11A C12A -151.3(7)
C10A P1A C11A C12A -36.6(8)
C16A C11A C12A C13A 1.1(14)
P1A C11A C12A C13A -175.9(8)
C11A C12A C13A C14A 0.4(15)
C12A C13A C14A C15A -1.6(17)
C13A C14A C15A C16A 1.3(16)
C12A C11A C16A C15A -1.3(14)
P1A C11A C16A C15A 175.8(7)
C14A C15A C16A C11A 0.1(15)
C2A N2A C20A P2A -175.6(6)
C3A N2A C20A P2A 65.4(7)
CeA N2A C20A P2A -53.2(5)
O22A P2A C20A N2A -89.2(6)
O21A P2A C20A N2A 38.3(6)
C21A P2A C20A N2A 152.3(6)
O22A P2A C21A C26A -31.1(9)
O21A P2A C21A C26A -159.8(8)
C20A P2A C21A C26A 89.7(9)
O22A P2A C21A C22A 147.8(10)
O21A P2A C21A C22A 19.1(11)
C20A P2A C21A C22A -91.4(10)
C26A C21A C22A C23A 0(2)
P2A C21A C22A C23A -179.3(15)
C21A C22A C23A C24A 4(3)
C22A C23A C24A C25A -7(3)
C23A C24A C25A C26A 7(3)
C22A C21A C26A C25A -0.2(18)
P2A C21A C26A C25A 178.7(10)
C24A C25A C26A C21A -3(2)
C4A N3A C30A P3A -165.2(6)
C5A N3A C30A P3A 78.5(7)
CeA N3A C30A P3A -39.6(7)
O32A P3A C30A N3A 144.5(6)
O31A P3A C30A N3A 18.4(7)
C31A P3A C30A N3A -99.1(7)
O32A P3A C31A C32A 46.0(9)
O31A P3A C31A C32A 172.8(7)
C30A P3A C31A C32A -70.6(8)
O32A P3A C31A C36A -129.7(7)
O31A P3A C31A C36A -2.9(8)
C30A P3A C31A C36A 113.7(7)
C36A C31A C32A C33A -1.5(15)
P3A C31A C32A C33A -177.3(8)
C31A C32A C33A C34A 2.8(17)
C32A C33A C34A C35A -2.9(17)
C33A C34A C35A C36A 1.9(16)
C32A C31A C36A C35A 0.4(13)
P3A C31A C36A C35A 176.3(7)
C34A C35A C36A C31A -0.7(14)
C7A N4A C40A P4A 71.1(7)
C6A N4A C40A P4A -168.6(5)
CeA N4A C40A P4A -47.2(6)
O42A P4A C40A N4A -98.2(6)
O41A P4A C40A N4A 29.6(7)
C41A P4A C40A N4A 145.9(6)
O42A P4A C41A C42A -58.5(9)
O41A P4A C41A C42A 174.9(8)
C40A P4A C41A C42A 60.9(9)
O42A P4A C41A C46A 130.2(7)
O41A P4A C41A C46A 3.6(8)
C40A P4A C41A C46A -110.4(7)
C46A C41A C42A C43A -4.5(16)
P4A C41A C42A C43A -176.1(9)
C41A C42A C43A C44A 2.2(18)
C42A C43A C44A C45A -0.1(16)
C43A C44A C45A C46A 0.5(15)
C42A C41A C46A C45A 4.9(13)
P4A C41A C46A C45A 176.4(7)
C44A C45A C46A C41A -3.0(14)
QNB CeB O1B QOB -14(5)
O41B CeB O1B QOB -69(3)
O11B CeB O1B QOB 16(3)
O31B CeB O1B QOB -161(3)
O21B CeB O1B QOB 108(3)
N3B CeB O1B QOB 173(3)
N1B CeB O1B QOB -9(3)
N4B CeB O1B QOB -99(3)
N2B CeB O1B QOB 84(3)
O12B P1B O11B CeB 102.6(6)
C10B P1B O11B CeB -18.3(6)
C11B P1B O11B CeB -134.6(5)
QOB CeB O11B P1B -129.0(5)
QNB CeB O11B P1B 48.2(5)
O41B CeB O11B P1B -56.4(5)
O31B CeB O11B P1B -126.0(4)
O21B CeB O11B P1B 158.1(5)
O1B CeB O11B P1B -130.0(5)
N3B CeB O11B P1B 87.1(7)
N1B CeB O11B P1B 30.3(4)
N4B CeB O11B P1B -3.0(6)
N2B CeB O11B P1B 93.0(5)
O22B P2B O21B CeB -130.1(5)
C21B P2B O21B CeB 106.8(5)
C20B P2B O21B CeB -6.8(5)
QOB CeB O21B P2B -133.5(5)
QNB CeB O21B P2B 40.0(5)
O41B CeB O21B P2B -131.3(4)
O11B CeB O21B P2B -64.5(4)
O31B CeB O21B P2B 153.6(5)
O1B CeB O21B P2B -136.8(5)
N3B CeB O21B P2B 88.0(5)
N1B CeB O21B P2B -7.0(5)
N4B CeB O21B P2B 83.2(5)
N2B CeB O21B P2B 24.4(4)
O32B P3B O31B CeB 99.9(5)
C31B P3B O31B CeB -138.7(4)
C30B P3B O31B CeB -21.4(5)
QOB CeB O31B P3B -125.7(4)
QNB CeB O31B P3B 57.5(4)
O41B CeB O31B P3B 163.9(4)
O11B CeB O31B P3B -128.6(4)
O21B CeB O31B P3B -52.1(4)
O1B CeB O31B P3B -124.6(5)
N3B CeB O31B P3B 34.4(4)
N1B CeB O31B P3B 95.4(5)
N4B CeB O31B P3B 98.1(4)
N2B CeB O31B P3B 3.7(5)
O42B P4B O41B CeB -137.0(4)
C41B P4B O41B CeB 100.0(5)
C40B P4B O41B CeB -12.5(6)
QOB CeB O41B P4B -130.5(4)
QNB CeB O41B P4B 55.8(4)
O11B CeB O41B P4B 158.4(5)
O31B CeB O41B P4B -58.1(4)
O21B CeB O41B P4B -132.8(4)
O1B CeB O41B P4B -127.2(5)
N3B CeB O41B P4B -1.5(5)
N1B CeB O41B P4B 92.3(4)
N4B CeB O41B P4B 28.1(4)
N2B CeB O41B P4B 90.1(5)
QOB CeB N1B C10B -12.3(7)
QNB CeB N1B C10B 167.9(7)
O41B CeB N1B C10B 44.0(6)
O11B CeB N1B C10B -37.7(6)
O31B CeB N1B C10B 113.3(6)
O21B CeB N1B C10B -105.6(6)
O1B CeB N1B C10B -11.6(7)
N3B CeB N1B C10B 166.4(6)
N4B CeB N1B C10B 110.2(6)
N2B CeB N1B C10B -137.3(6)
QOB CeB N1B C1B 106.3(5)
QNB CeB N1B C1B -73.4(5)
O41B CeB N1B C1B 162.7(6)
O11B CeB N1B C1B 80.9(6)
O31B CeB N1B C1B -128.0(6)
O21B CeB N1B C1B 13.0(6)
O1B CeB N1B C1B 107.0(6)
N3B CeB N1B C1B -74.9(6)
N4B CeB N1B C1B -131.1(6)
N2B CeB N1B C1B -18.6(5)
QOB CeB N1B C8B -135.1(6)
QNB CeB N1B C8B 45.1(6)
O41B CeB N1B C8B -78.8(6)
O11B CeB N1B C8B -160.5(7)
O31B CeB N1B C8B -9.5(9)
O21B CeB N1B C8B 131.5(6)
O1B CeB N1B C8B -134.5(6)
N3B CeB N1B C8B 43.6(6)
N4B CeB N1B C8B -12.6(6)
N2B CeB N1B C8B 99.9(7)
QOB CeB N2B C2B -130.5(5)
QNB CeB N2B C2B 40.4(5)
O41B CeB N2B C2B -6.6(7)
O11B CeB N2B C2B -72.7(5)
O31B CeB N2B C2B 135.2(5)
O21B CeB N2B C2B -159.5(6)
O1B CeB N2B C2B -134.9(5)
N3B CeB N2B C2B 104.1(6)
N1B CeB N2B C2B -9.0(5)
N4B CeB N2B C2B 47.3(5)
QOB CeB N2B C20B -10.4(6)
QNB CeB N2B C20B 160.5(6)
O41B CeB N2B C20B 113.5(6)
O11B CeB N2B C20B 47.4(5)
O31B CeB N2B C20B -104.7(5)
O21B CeB N2B C20B -39.4(5)
O1B CeB N2B C20B -14.8(6)
N3B CeB N2B C20B -135.8(6)
N1B CeB N2B C20B 111.1(5)
N4B CeB N2B C20B 167.4(5)
QOB CeB N2B C3B 106.4(5)
QNB CeB N2B C3B -82.7(5)
O41B CeB N2B C3B -129.7(6)
O11B CeB N2B C3B 164.2(6)
O31B CeB N2B C3B 12.1(6)
O21B CeB N2B C3B 77.4(5)
O1B CeB N2B C3B 102.0(6)
N3B CeB N2B C3B -19.0(5)
N1B CeB N2B C3B -132.1(6)
N4B CeB N2B C3B -75.8(6)
QOB CeB N3B C4B -134.6(6)
QNB CeB N3B C4B 45.5(6)
O41B CeB N3B C4B 132.6(6)
O11B CeB N3B C4B -3.2(9)
O31B CeB N3B C4B -160.9(7)
O21B CeB N3B C4B -74.6(6)
O1B CeB N3B C4B -135.1(6)
N1B CeB N3B C4B 46.7(6)
N4B CeB N3B C4B 102.6(6)
N2B CeB N3B C4B -9.8(6)
QOB CeB N3B C5B 101.3(5)
QNB CeB N3B C5B -78.6(5)
O41B CeB N3B C5B 8.5(6)
O11B CeB N3B C5B -127.3(6)
O31B CeB N3B C5B 75.0(5)
O21B CeB N3B C5B 161.3(6)
O1B CeB N3B C5B 100.8(6)
N1B CeB N3B C5B -77.3(6)
N4B CeB N3B C5B -21.5(5)
N2B CeB N3B C5B -133.9(6)
QOB CeB N3B C30B -14.0(6)
QNB CeB N3B C30B 166.0(5)
O41B CeB N3B C30B -106.8(5)
O11B CeB N3B C30B 117.3(6)
O31B CeB N3B C30B -40.3(5)
O21B CeB N3B C30B 46.0(5)
O1B CeB N3B C30B -14.5(6)
N1B CeB N3B C30B 167.3(5)
N4B CeB N3B C30B -136.8(5)
N2B CeB N3B C30B 110.8(5)
QOB CeB N4B C40B -13.0(6)
QNB CeB N4B C40B 176.0(6)
O41B CeB N4B C40B -39.9(5)
O11B CeB N4B C40B -100.1(5)
O31B CeB N4B C40B 47.6(5)
O21B CeB N4B C40B 117.9(6)
O1B CeB N4B C40B -8.7(6)
N3B CeB N4B C40B 112.6(6)
N1B CeB N4B C40B -134.0(6)
N2B CeB N4B C40B 169.2(5)
QOB CeB N4B C7B 102.4(6)
QNB CeB N4B C7B -68.6(5)
O41B CeB N4B C7B 75.5(6)
O11B CeB N4B C7B 15.3(7)
O31B CeB N4B C7B 163.0(6)
O21B CeB N4B C7B -126.7(6)
O1B CeB N4B C7B 106.7(6)
N3B CeB N4B C7B -132.1(6)
N1B CeB N4B C7B -18.6(6)
N2B CeB N4B C7B -75.4(6)
QOB CeB N4B C6B -133.5(5)
QNB CeB N4B C6B 55.4(5)
O41B CeB N4B C6B -160.5(6)
O11B CeB N4B C6B 139.3(5)
O31B CeB N4B C6B -72.9(5)
O21B CeB N4B C6B -2.7(7)
O1B CeB N4B C6B -129.2(5)
N3B CeB N4B C6B -8.0(5)
N1B CeB N4B C6B 105.5(6)
N2B CeB N4B C6B 48.6(6)
C10B N1B C1B C2B 165.4(8)
C8B N1B C1B C2B -73.3(10)
CeB N1B C1B C2B 48.8(9)
C20B N2B C2B C1B -79.2(9)
C3B N2B C2B C1B 159.5(7)
CeB N2B C2B C1B 37.1(9)
N1B C1B C2B N2B -61.7(11)
C2B N2B C3B C4B -75.3(9)
C20B N2B C3B C4B 162.5(7)
CeB N2B C3B C4B 48.7(8)
C5B N3B C4B C3B 161.7(8)
C30B N3B C4B C3B -80.7(10)
CeB N3B C4B C3B 38.3(10)
N2B C3B C4B N3B -60.4(11)
C4B N3B C5B C6B -74.2(10)
C30B N3B C5B C6B 167.3(7)
CeB N3B C5B C6B 53.0(8)
C40B N4B C6B C5B -81.2(9)
C7B N4B C6B C5B 162.7(7)
CeB N4B C6B C5B 36.9(9)
N3B C5B C6B N4B -62.9(10)
C40B N4B C7B C8B 163.6(8)
C6B N4B C7B C8B -78.1(10)
CeB N4B C7B C8B 48.7(9)
C10B N1B C8B C7B -77.4(9)
C1B N1B C8B C7B 162.2(8)
CeB N1B C8B C7B 42.9(10)
N4B C7B C8B N1B -63.0(11)
C1B N1B C10B P1B -74.6(8)
C8B N1B C10B P1B 166.7(6)
CeB N1B C10B P1B 42.9(7)
O12B P1B C10B N1B -150.8(7)
O11B P1B C10B N1B -22.8(8)
C11B P1B C10B N1B 91.9(7)
O12B P1B C11B C16B 107.1(8)
O11B P1B C11B C16B -22.0(9)
C10B P1B C11B C16B -136.3(8)
O12B P1B C11B C12B -67.2(8)
O11B P1B C11B C12B 163.6(7)
C10B P1B C11B C12B 49.4(9)
C16B C11B C12B C13B 1.9(15)
P1B C11B C12B C13B 176.1(8)
C11B C12B C13B C14B -3.1(16)
C12B C13B C14B C15B 3.7(16)
C13B C14B C15B C16B -3.0(15)
C12B C11B C16B C15B -1.4(15)
P1B C11B C16B C15B -175.6(8)
C14B C15B C16B C11B 1.9(15)
C2B N2B C20B P2B 172.4(6)
C3B N2B C20B P2B -65.5(7)
CeB N2B C20B P2B 51.3(6)
O22B P2B C20B N2B 91.2(7)
O21B P2B C20B N2B -35.4(7)
C21B P2B C20B N2B -152.1(6)
O22B P2B C21B C26B -135.3(8)
O21B P2B C21B C26B -6.9(9)
C20B P2B C21B C26B 105.4(8)
O22B P2B C21B C22B 43.2(9)
O21B P2B C21B C22B 171.6(7)
C20B P2B C21B C22B -76.1(9)
C26B C21B C22B C23X -2.0(16)
P2B C21B C22B C23X 179.5(10)
C21B C22B C23X C24B 3(2)
C22B C23X C24B C25B 1(2)
C23X C24B C25B C26B -4.4(18)
C22B C21B C26B C25B -2.0(15)
P2B C21B C26B C25B 176.4(8)
C24B C25B C26B C21B 5.2(16)
C4B N3B C30B P3B 169.4(6)
C5B N3B C30B P3B -71.5(7)
CeB N3B C30B P3B 44.7(6)
O32B P3B C30B N3B -149.4(6)
O31B P3B C30B N3B -22.2(7)
C31B P3B C30B N3B 94.1(6)
O32B P3B C31B C32B 118.1(8)
O31B P3B C31B C32B -9.7(9)
C30B P3B C31B C32B -124.8(8)
O32B P3B C31B C36B -52.4(10)
O31B P3B C31B C36B 179.8(9)
C30B P3B C31B C36B 64.7(10)
C36B C31B C32B C33B -2.4(15)
P3B C31B C32B C33B -173.1(8)
C31B C32B C33B C34B 2.1(16)
C32B C33B C34B C35B -3.9(17)
C33B C34B C35B C36B 6(2)
C34B C35B C36B C31B -6(2)
C32B C31B C36B C35B 4.4(17)
P3B C31B C36B C35B 175.1(10)
C7B N4B C40B P4B -71.2(8)
C6B N4B C40B P4B 171.1(6)
CeB N4B C40B P4B 48.0(7)
O42B P4B C40B N4B 96.6(7)
O41B P4B C40B N4B -29.8(8)
C41B P4B C40B N4B -145.3(7)
O42B P4B C41B C46B -139.4(8)
O41B P4B C41B C46B -12.7(10)
C40B P4B C41B C46B 100.3(9)
O42B P4B C41B C42B 47.6(10)
O41B P4B C41B C42B 174.3(8)
C40B P4B C41B C42B -72.7(9)
C46B C41B C42B C43B 2.0(16)
P4B C41B C42B C43B 175.3(9)
C41B C42B C43B C44B 1.6(18)
C42B C43B C44B C45B -2.6(17)
C43B C44B C45B C46B 0.1(16)
C44B C45B C46B C41B 3.6(15)
C42B C41B C46B C45B -4.5(14)
P4B C41B C46B C45B -177.5(8)
QNB CeB QOB O1B 173(3)
O41B CeB QOB O1B 110(3)
O11B CeB QOB O1B -164(3)
O31B CeB QOB O1B 18(3)
O21B CeB QOB O1B -71(3)
N3B CeB QOB O1B -7(3)
N1B CeB QOB O1B 171(3)
N4B CeB QOB O1B 84(3)
N2B CeB QOB O1B -99(3)
